data_2104761
loop_
_publ_author_name
'Montejo-Bernardo, J. M.'
'Garc\'ia-Granda, S.'
'Fern\'andez-Gonz\'alez, A.'

_publ_section_title
;
 Structures of relevant ammonium salts in fertilizers
;
_journal_coeditor_code KD5044
_journal_issue 3
_journal_name_full 'Acta Crystallographica Section B'
_journal_page_first 358
_journal_page_last 365
_journal_paper_doi 10.1107/S0108768110015430
_journal_volume 66
_journal_year 2010
_chemical_formula_moiety '3(N O3), O4 S, 5(H4 N)'
_chemical_formula_sum 'H20 N8 O13 S'
_chemical_formula_weight 372.30
_chemical_name_common '3NA SA double salt'
_chemical_name_systematic
;
 ?
;
_space_group_IT_number 4
_symmetry_cell_setting monoclinic
_symmetry_space_group_name_Hall 'P 2yb'
_symmetry_space_group_name_H-M 'P 1 21 1'
_atom_sites_solution_hydrogens geom
_atom_sites_solution_primary direct
_atom_sites_solution_secondary difmap
_audit_creation_method SHELXL-97
_cell_angle_alpha 90.00
_cell_angle_beta 92.817(2)
_cell_angle_gamma 90.00
_cell_formula_units_Z 2
_cell_length_a 9.9566(3)
_cell_length_b 5.9332(2)
_cell_length_c 12.4161(3)
_cell_measurement_reflns_used 3044
_cell_measurement_temperature 293(2)
_cell_measurement_theta_max 32.66
_cell_measurement_theta_min 2.55
_cell_volume 732.59(4)
_computing_cell_refinement 'CrysAlis RED (Oxford Diffraction Ltd.)'
_computing_data_collection 'CrysAlis CCD (Oxford Diffraction Ltd.)'
_computing_data_reduction 'CrysAlis RED (Oxford Diffraction Ltd.)'
_computing_molecular_graphics
;
ORTEP-3 (L.J. Farrugia, 1997)
Mercury 2.2
;
_computing_structure_refinement 'SHELXL-97 (Sheldrick, 1997)'
_computing_structure_solution
;
Direct methods using SIR2004 (M.C. Burla et al., 2005)
;
_diffrn_ambient_temperature 293(2)
_diffrn_detector_area_resol_mean 10.2673
_diffrn_measured_fraction_theta_full 0.999
_diffrn_measured_fraction_theta_max 0.906
_diffrn_measurement_device_type 'Goniometer Xcalibur, detector: Ruby'
_diffrn_measurement_method 'f\ and \w scans'
_diffrn_radiation_monochromator graphite
_diffrn_radiation_source 'Enhance (Mo) X-ray Source'
_diffrn_radiation_type MoK\a
_diffrn_radiation_wavelength 0.71073
_diffrn_reflns_av_R_equivalents 0.0329
_diffrn_reflns_av_sigmaI/netI 0.0600
_diffrn_reflns_limit_h_max 14
_diffrn_reflns_limit_h_min -14
_diffrn_reflns_limit_k_max 8
_diffrn_reflns_limit_k_min -9
_diffrn_reflns_limit_l_max 17
_diffrn_reflns_limit_l_min -17
_diffrn_reflns_number 7869
_diffrn_reflns_theta_full 25.00
_diffrn_reflns_theta_max 32.81
_diffrn_reflns_theta_min 2.56
_exptl_absorpt_coefficient_mu 0.307
_exptl_absorpt_correction_T_max 0.970
_exptl_absorpt_correction_T_min 0.957
_exptl_absorpt_correction_type empirical
_exptl_absorpt_process_details
;
CrysAlis RED (SCALE3 ABSPACK)
;
_exptl_crystal_colour colourless
_exptl_crystal_density_diffrn 1.688
_exptl_crystal_density_method 'not measured'
_exptl_crystal_description Prismatic
_exptl_crystal_F_000 392
_exptl_crystal_size_max 0.33
_exptl_crystal_size_mid 0.12
_exptl_crystal_size_min 0.10
_refine_diff_density_max 0.334
_refine_diff_density_min -0.401
_refine_ls_abs_structure_details 'Flack H D (1983), Acta Cryst. A39, 876-881'
_refine_ls_abs_structure_Flack 0.01(8)
_refine_ls_extinction_coef 0.039(3)
_refine_ls_extinction_expression Fc^*^=kFc[1+0.001xFc^2^\l^3^/sin(2\q)]^-1/4^
_refine_ls_extinction_method SHELXL
_refine_ls_goodness_of_fit_ref 1.016
_refine_ls_hydrogen_treatment mixed
_refine_ls_matrix_type full
_refine_ls_number_parameters 289
_refine_ls_number_reflns 4389
_refine_ls_number_restraints 57
_refine_ls_restrained_S_all 0.944
_refine_ls_R_factor_all 0.0647
_refine_ls_R_factor_gt 0.0449
_refine_ls_shift/su_max 0.012
_refine_ls_shift/su_mean 0.001
_refine_ls_structure_factor_coef Fsqd
_refine_ls_weighting_details 'calc w=1/[\s^2^(Fo^2^)+(0.0511P)^2^+0.0000P] where P=(Fo^2^+2Fc^2^)/3'
_refine_ls_weighting_scheme calc
_refine_ls_wR_factor_gt 0.0970
_refine_ls_wR_factor_ref 0.0776
_reflns_number_gt 3191
_reflns_number_total 4389
_reflns_threshold_expression >2sigma(I)
_cod_data_source_file kd5044.cif
_cod_data_source_block IV
_cod_depositor_comments
;
The following automatic conversions were performed:
'_symmetry_cell_setting' value 'Monoclinic' changed to 'monoclinic'
according to '/home/saulius/struct/CIF-dictionaries/cif_core.dic'
dictionary named 'cif_core.dic' version 2.4.1 from
2010-06-29.

'_geom_angle_publ_flag' value 'YES' changed to 'yes'
according to '/home/saulius/struct/CIF-dictionaries/cif_core.dic'
dictionary named 'cif_core.dic' version 2.4.1 from 2010-06-29 (71
time).

'_geom_bond_publ_flag' value 'YES' changed to 'yes' according to
'/home/saulius/struct/CIF-dictionaries/cif_core.dic' dictionary named
'cif_core.dic' version 2.4.1 from 2010-06-29 (41 time).

Automatic conversion script
Id: cif_fix_enum 1527 2010-12-29 10:47:43Z saulius 
;
_cod_original_sg_symbol_H-M 'P 21'
_cod_database_code 2104761

loop_
_symmetry_equiv_pos_as_xyz
'x, y, z'
'-x, y+1/2, -z'

loop_
_atom_site_type_symbol
_atom_site_label
_atom_site_fract_x
_atom_site_fract_y
_atom_site_fract_z
_atom_site_U_iso_or_equiv
_atom_site_adp_type
_atom_site_calc_flag
_atom_site_refinement_flags
_atom_site_occupancy
_atom_site_disorder_assembly
_atom_site_disorder_group
S S1 0.75020(5) 0.44112(12) 0.83572(4) 0.02570(13) Uani d . 1 . .
O O1 0.6804(2) 0.6482(4) 0.8645(2) 0.0549(7) Uani d . 1 . .
O O2 0.89160(14) 0.4571(5) 0.87367(12) 0.0435(4) Uani d . 1 . .
O O3 0.6883(2) 0.2480(3) 0.88685(18) 0.0407(5) Uani d . 1 . .
O O4 0.7435(2) 0.4058(5) 0.71960(13) 0.0673(7) Uani d . 1 . .
O O11 0.5444(2) -0.0845(11) 0.45023(18) 0.1265(15) Uani d . 1 . .
O O12 0.6446(2) -0.2054(4) 0.3195(2) 0.0646(7) Uani d . 1 . .
O O13 0.6330(3) 0.1423(4) 0.3369(3) 0.0766(9) Uani d . 1 . .
O O21 1.1882(2) -0.2118(4) 0.86873(17) 0.0412(5) Uani d . 1 . .
O O22 1.1842(2) 0.1525(4) 0.87861(19) 0.0447(6) Uani d . 1 . .
O O23 1.37493(15) -0.0217(4) 0.87862(13) 0.0429(5) Uani d . 1 . .
O O31 0.8064(4) -0.0379(12) 0.5487(3) 0.0555(15) Uani d P 0.662(15) . .
O O32 0.9528(11) -0.0595(12) 0.6791(3) 0.085(3) Uani d P 0.662(15) . .
O O33 0.9885(5) 0.1345(11) 0.5386(7) 0.0564(19) Uani d P 0.662(15) . .
O O321 1.0400(15) -0.025(2) 0.6572(10) 0.075(4) Uani d P 0.338(15) . .
O O311 0.8422(16) -0.126(2) 0.617(2) 0.132(11) Uani d P 0.338(15) . .
O O331 0.945(3) 0.125(3) 0.5233(12) 0.124(8) Uani d P 0.338(15) . .
N N1 0.60525(17) -0.0463(6) 0.37013(14) 0.0371(4) Uani d . 1 . .
N N2 1.24935(19) -0.0279(4) 0.87510(14) 0.0341(5) Uani d . 1 . .
N N3 0.9231(3) 0.0053(4) 0.59241(19) 0.0409(6) Uani d . 1 . .
N N4 0.9265(2) -0.0237(5) 0.29596(17) 0.0357(5) Uani d D 1 . .
N N5 1.2661(2) -0.0228(5) 0.49938(16) 0.0347(5) Uani d D 1 . .
N N6 0.58925(19) -0.0357(5) 0.70375(16) 0.0363(5) Uani d D 1 . .
N N7 0.92003(18) -0.0534(6) 0.93366(16) 0.0353(4) Uani d D 1 . .
N N8 1.4145(2) -0.5277(5) 0.93046(18) 0.0387(5) Uani d D 1 . .
H H7A 0.954(3) -0.074(7) 1.007(2) 0.078(3) Uiso d D 1 . .
H H7B 0.863(3) -0.192(6) 0.915(3) 0.078(3) Uiso d D 1 . .
H H7C 0.871(4) 0.062(6) 0.929(3) 0.078(3) Uiso d D 1 . .
H H7D 0.982(3) -0.049(8) 0.888(2) 0.078(3) Uiso d D 1 . .
H H8D 1.404(3) -0.502(6) 1.001(2) 0.078(3) Uiso d D 1 . .
H H8B 1.504(3) -0.500(6) 0.917(2) 0.078(3) Uiso d D 1 . .
H H8A 1.391(3) -0.675(5) 0.920(3) 0.078(3) Uiso d D 1 . .
H H8C 1.351(3) -0.442(6) 0.888(3) 0.078(3) Uiso d D 1 . .
H H5D 1.271(3) -0.025(7) 0.424(2) 0.078(3) Uiso d D 1 . .
H H5A 1.338(3) 0.080(6) 0.520(3) 0.078(3) Uiso d D 1 . .
H H5B 1.282(3) -0.164(5) 0.524(3) 0.078(3) Uiso d D 1 . .
H H5C 1.181(3) 0.039(6) 0.508(3) 0.078(3) Uiso d D 1 . .
H H4D 0.994(3) -0.016(6) 0.246(2) 0.078(3) Uiso d D 1 . .
H H4C 0.958(3) 0.051(6) 0.351(2) 0.078(3) Uiso d D 1 . .
H H4A 0.856(3) 0.069(6) 0.264(3) 0.078(3) Uiso d D 1 . .
H H4B 0.896(4) -0.150(5) 0.288(3) 0.078(3) Uiso d D 1 . .
H H6C 0.604(3) -0.153(5) 0.757(2) 0.078(3) Uiso d D 1 . .
H H6B 0.503(3) 0.016(6) 0.712(3) 0.078(3) Uiso d D 1 . .
H H6A 0.601(3) -0.075(7) 0.646(2) 0.078(3) Uiso d D 1 . .
H H6D 0.647(3) 0.088(5) 0.720(3) 0.078(3) Uiso d D 1 . .

loop_
_atom_site_aniso_label
_atom_site_aniso_U_11
_atom_site_aniso_U_22
_atom_site_aniso_U_33
_atom_site_aniso_U_12
_atom_site_aniso_U_13
_atom_site_aniso_U_23
S1 0.0260(2) 0.0269(2) 0.0241(2) -0.0017(3) -0.00049(15) 0.0034(3)
O1 0.0509(15) 0.0354(11) 0.0788(18) 0.0153(10) 0.0056(12) 0.0070(11)
O2 0.0238(7) 0.0600(11) 0.0463(8) -0.0025(12) -0.0023(6) -0.0004(12)
O3 0.0422(13) 0.0348(11) 0.0457(12) -0.0118(9) 0.0091(9) 0.0063(8)
O4 0.0867(14) 0.0930(19) 0.0214(8) -0.0283(15) -0.0048(8) 0.0046(11)
O11 0.0563(14) 0.273(5) 0.0527(13) 0.012(3) 0.0261(11) 0.006(3)
O12 0.0607(17) 0.0468(13) 0.0865(19) 0.0014(11) 0.0070(13) -0.0217(12)
O13 0.087(2) 0.0348(13) 0.104(2) 0.0052(13) -0.0366(17) 0.0088(13)
O21 0.0360(12) 0.0383(11) 0.0487(13) -0.0041(9) -0.0047(9) -0.0089(9)
O22 0.0452(14) 0.0360(11) 0.0533(14) 0.0078(9) 0.0061(10) 0.0036(9)
O23 0.0257(7) 0.0557(14) 0.0473(9) 0.0011(9) 0.0021(6) 0.0053(10)
O31 0.0373(17) 0.057(3) 0.071(3) -0.006(2) -0.0023(16) -0.018(2)
O32 0.134(7) 0.075(3) 0.0435(19) 0.032(5) -0.018(3) 0.011(3)
O33 0.052(3) 0.042(3) 0.077(5) -0.017(2) 0.027(2) -0.008(3)
O321 0.077(7) 0.055(6) 0.089(6) 0.009(6) -0.033(5) -0.017(5)
O311 0.064(8) 0.066(7) 0.27(3) -0.029(6) 0.088(13) -0.053(11)
O331 0.27(2) 0.071(10) 0.031(5) 0.087(12) 0.007(10) 0.027(5)
N1 0.0275(8) 0.0527(13) 0.0307(9) 0.0063(17) -0.0006(7) 0.0026(15)
N2 0.0307(9) 0.0445(15) 0.0270(8) 0.0004(12) 0.0004(6) -0.0001(12)
N3 0.0480(14) 0.0323(14) 0.0428(13) -0.0009(10) 0.0073(11) -0.0069(10)
N4 0.0340(10) 0.0380(16) 0.0351(10) 0.0004(11) 0.0019(8) 0.0032(12)
N5 0.0354(10) 0.0349(15) 0.0336(10) 0.0018(10) 0.0004(7) -0.0005(10)
N6 0.0337(10) 0.0390(13) 0.0359(10) -0.0038(12) -0.0006(8) -0.0046(14)
N7 0.0307(9) 0.0289(10) 0.0459(10) 0.0014(14) -0.0016(7) -0.0009(15)
N8 0.0308(10) 0.0421(17) 0.0432(10) 0.0007(12) 0.0012(8) -0.0033(13)

loop_
_atom_type_symbol
_atom_type_description
_atom_type_scat_dispersion_real
_atom_type_scat_dispersion_imag
_atom_type_scat_source
H H 0.0000 0.0000 'International Tables Vol C Tables 4.2.6.8 and 6.1.1.4'
N N 0.0061 0.0033 'International Tables Vol C Tables 4.2.6.8 and 6.1.1.4'
O O 0.0106 0.0060 'International Tables Vol C Tables 4.2.6.8 and 6.1.1.4'
S S 0.1246 0.1234 'International Tables Vol C Tables 4.2.6.8 and 6.1.1.4'

loop_
_geom_angle_atom_site_label_1
_geom_angle_atom_site_label_2
_geom_angle_atom_site_label_3
_geom_angle_site_symmetry_1
_geom_angle_site_symmetry_3
_geom_angle
_geom_angle_publ_flag
O4 S1 O3 . . 108.53(15) yes
O4 S1 O1 . . 111.29(16) yes
O3 S1 O1 . . 109.69(10) yes
O4 S1 O2 . . 108.94(11) yes
O3 S1 O2 . . 109.27(14) yes
O1 S1 O2 . . 109.09(16) yes
O311 O31 N3 . . 59.4(6) yes
O311 O31 O331 . . 100.7(8) yes
N3 O31 O331 . . 41.4(5) yes
O321 O32 N3 . . 81.8(7) yes
O321 O32 O311 . . 128.6(11) yes
N3 O32 O311 . . 54.2(9) yes
N3 O33 O321 . . 50.5(5) yes
O32 O321 N3 . . 56.0(6) yes
O32 O321 O33 . . 97.0(8) yes
N3 O321 O33 . . 42.7(3) yes
O31 O311 N3 . . 70.6(13) yes
O31 O311 O32 . . 123.0(11) yes
N3 O311 O32 . . 53.9(6) yes
N3 O331 O31 . . 48.1(9) yes
O12 N1 O11 . . 118.0(5) yes
O12 N1 O13 . . 116.9(2) yes
O11 N1 O13 . . 125.1(4) yes
O23 N2 O21 . . 120.8(3) yes
O23 N2 O22 . . 119.5(3) yes
O21 N2 O22 . . 119.71(18) yes
O331 N3 O32 . . 148.1(11) yes
O331 N3 O311 . . 139.9(14) yes
O32 N3 O311 . . 71.9(13) yes
O331 N3 O33 . . 22.5(13) yes
O32 N3 O33 . . 126.3(6) yes
O311 N3 O33 . . 161.5(16) yes
O331 N3 O31 . . 90.4(12) yes
O32 N3 O31 . . 120.5(5) yes
O311 N3 O31 . . 50.0(14) yes
O33 N3 O31 . . 112.8(5) yes
O331 N3 O321 . . 109.2(11) yes
O32 N3 O321 . . 42.2(4) yes
O311 N3 O321 . . 109.4(13) yes
O33 N3 O321 . . 86.8(7) yes
O31 N3 O321 . . 158.7(6) yes
H4D N4 H4C . . 105(3) yes
H4D N4 H4A . . 103(3) yes
H4C N4 H4A . . 105(3) yes
H4D N4 H4B . . 104(3) yes
H4C N4 H4B . . 134(3) yes
H4A N4 H4B . . 103(3) yes
H5D N5 H5A . . 101(3) yes
H5D N5 H5B . . 108(3) yes
H5A N5 H5B . . 112(3) yes
H5D N5 H5C . . 102(2) yes
H5A N5 H5C . . 113(3) yes
H5B N5 H5C . . 118(3) yes
H6C N6 H6B . . 106(2) yes
H6C N6 H6A . . 113(3) yes
H6B N6 H6A . . 113(3) yes
H6C N6 H6D . . 110(3) yes
H6B N6 H6D . . 106(3) yes
H6A N6 H6D . . 108(3) yes
H7A N7 H7B . . 106(3) yes
H7A N7 H7C . . 110(3) yes
H7B N7 H7C . . 109(3) yes
H7A N7 H7D . . 114(3) yes
H7B N7 H7D . . 107(3) yes
H7C N7 H7D . . 111(3) yes
H8D N8 H8B . . 108(3) yes
H8D N8 H8A . . 105(3) yes
H8B N8 H8A . . 113(3) yes
H8D N8 H8C . . 110(3) yes
H8B N8 H8C . . 115(3) yes
H8A N8 H8C . . 106(3) yes

loop_
_geom_bond_atom_site_label_1
_geom_bond_atom_site_label_2
_geom_bond_site_symmetry_2
_geom_bond_distance
_geom_bond_publ_flag
S1 O4 . 1.4552(17) yes
S1 O3 . 1.461(2) yes
S1 O1 . 1.465(2) yes
S1 O2 . 1.4655(15) yes
O11 N1 . 1.211(3) yes
O12 N1 . 1.210(4) yes
O13 N1 . 1.229(4) yes
O21 N2 . 1.250(3) yes
O22 N2 . 1.254(3) yes
O23 N2 . 1.249(2) yes
O31 O311 . 1.04(3) yes
O31 N3 . 1.284(4) yes
O31 O331 . 1.72(2) yes
O32 O321 . 0.945(10) yes
O32 N3 . 1.167(4) yes
O32 O311 . 1.373(19) yes
O33 N3 . 1.225(6) yes
O33 O321 . 1.802(13) yes
O321 N3 . 1.393(10) yes
O311 N3 . 1.172(11) yes
O331 N3 . 1.141(16) yes
N4 H4D . 0.94(3) yes
N4 H4C . 0.86(3) yes
N4 H4A . 0.96(3) yes
N4 H4B . 0.81(3) yes
N5 H5D . 0.93(2) yes
N5 H5A . 0.97(3) yes
N5 H5B . 0.91(3) yes
N5 H5C . 0.94(3) yes
N6 H6C . 0.97(3) yes
N6 H6B . 0.92(3) yes
N6 H6A . 0.77(3) yes
N6 H6D . 0.95(3) yes
N7 H7A . 0.97(2) yes
N7 H7B . 1.02(3) yes
N7 H7C . 0.84(3) yes
N7 H7D . 0.86(2) yes
N8 H8D . 0.90(3) yes
N8 H8B . 0.93(3) yes
N8 H8A . 0.91(3) yes
N8 H8C . 0.95(3) yes
